data_4347787
loop_
_publ_author_name
'Axthammer, Quirin J.'
'Klap\"otke, Thomas M'
'Krumm, Burkhard'
'Reith, Thomas'

_publ_section_title
;
 Energetic Sila-Nitrocarbamates: Silicon Analogues of Neo-Pentane
 Derivatives.
;
_journal_issue 9
_journal_name_full 'Inorganic chemistry'
_journal_page_first 4683
_journal_page_last 4692
_journal_paper_doi 10.1021/acs.inorgchem.6b00602
_journal_volume 55
_journal_year 2016
_chemical_formula_sum 'C8 H18 N4 O9 Si2'
_chemical_formula_weight 370.421
_chemical_name_common '(1,1,3,3-tetramethyldisiloxane-1,3-diyl)bis(methylene) bis(nitrocarbamate)'
_chemical_name_systematic '(1,1,3,3-tetramethyldisiloxane-1,3-diyl)bis(methylene) bis(nitrocarbamate)'
_space_group_IT_number 14
_space_group_name_Hall '-P 2ybc'
_space_group_name_H-M_alt 'P 1 21/c 1'
_symmetry_cell_setting monoclinic
_symmetry_Int_Tables_number 14
_symmetry_space_group_name_Hall '-P 2ybc'
_symmetry_space_group_name_H-M 'P 1 21/c 1'
_atom_sites_solution_hydrogens geom
_atom_sites_solution_primary direct
_atom_sites_solution_secondary difmap
_audit_creation_date
;
'Sat Feb 07 10:22:08 2015'
;
_audit_creation_method SHELXL-97
_cell_angle_alpha 90.0
_cell_angle_beta 91.258(5)
_cell_angle_gamma 90.0
_cell_formula_units_Z 6
_cell_length_a 25.7845(17)
_cell_length_b 11.6651(9)
_cell_length_c 8.7953(4)
_cell_measurement_reflns_used 2433
_cell_measurement_temperature 172.9(8)
_cell_measurement_theta_max 30.5060
_cell_measurement_theta_min 4.3090
_cell_volume 2644.8(3)
_computing_cell_refinement
;
CrysAlisPro, Agilent Technologies,
Version 1.171.37.33 (release 27-03-2014 CrysAlis171 .NET)
(compiled Mar 27 2014,17:12:48)
;
_computing_data_collection
;
CrysAlisPro, Agilent Technologies,
Version 1.171.37.33 (release 27-03-2014 CrysAlis171 .NET)
(compiled Mar 27 2014,17:12:48)
;
_computing_data_reduction
;
CrysAlisPro, Agilent Technologies,
Version 1.171.37.33 (release 27-03-2014 CrysAlis171 .NET)
(compiled Mar 27 2014,17:12:48)
;
_computing_molecular_graphics
;
'ORTEP (M. N. Burnett, C. K. Johnson, ORTEP-III: Oak Ridge Thermal Ellipsoid
# Plot Program for Crystal Structure Illustrations, Oak Ridge National
# Laboratory Report ORNL-6895, 1996). Windows version (L. J. Farrugia, Univ.
# Glasgow) used --- SCHAKAL (E. Keller, University of  Freiburg (Breisgau),
# Germany, 1995)'
;
_computing_publication_material
;PLATON (A. L. Spek, Acta Crystallogr, Sect. A, 1990, 46, C34, 1995 version).
# --- T.B.Cohen, Pure Appl. Chem. 1996,68,2339-2359 (atomic masses).
;
_computing_structure_refinement 'SHELXL-97 (Sheldrick, 1997)'
_computing_structure_solution SIR-97
_diffrn_ambient_temperature 172.9(8)
_diffrn_detector_area_resol_mean 15.9809
_diffrn_measured_fraction_theta_full 0.9963
_diffrn_measured_fraction_theta_max 0.9061
_diffrn_measurement_details
;
#__ type_ start__ end____ width___ exp.time_
  1 omega   58.00  100.00   1.0000   85.0000
omega____ theta____ kappa____ phi______ frames
    -       29.7932   57.0000  -60.0000 42

#__ type_ start__ end____ width___ exp.time_
  2 omega   37.00  109.00   1.0000   85.0000
omega____ theta____ kappa____ phi______ frames
    -       29.7932  179.0000  -60.0000 72

#__ type_ start__ end____ width___ exp.time_
  3 omega  -11.00   74.00   1.0000   85.0000
omega____ theta____ kappa____ phi______ frames
    -       29.7932  -99.0000    0.0000 85

#__ type_ start__ end____ width___ exp.time_
  4 omega  -98.00  -29.00   1.0000   85.0000
omega____ theta____ kappa____ phi______ frames
    -      -28.6994  -38.0000    0.0000 69

;
_diffrn_measurement_device 'CCD camera on \k-goniostat'
_diffrn_measurement_device_type KappaCCD
_diffrn_measurement_method omega-scan
_diffrn_orient_matrix_UB_11 0.0157883000
_diffrn_orient_matrix_UB_12 0.0442852000
_diffrn_orient_matrix_UB_13 0.0310769000
_diffrn_orient_matrix_UB_21 0.0172875000
_diffrn_orient_matrix_UB_22 -0.0416043000
_diffrn_orient_matrix_UB_23 0.0310219000
_diffrn_orient_matrix_UB_31 0.0144807000
_diffrn_orient_matrix_UB_32 0.0012721000
_diffrn_orient_matrix_UB_33 -0.0676638000
_diffrn_radiation_collimation 0.5
_diffrn_radiation_monochromator graphite
_diffrn_radiation_source 'fine-focus sealed tube'
_diffrn_radiation_type 'Mo K\a'
_diffrn_radiation_wavelength 0.71073
_diffrn_reflns_av_R_equivalents 0.0383
_diffrn_reflns_av_sigmaI/netI 0.0724
_diffrn_reflns_limit_h_max 37
_diffrn_reflns_limit_h_min -37
_diffrn_reflns_limit_k_max 16
_diffrn_reflns_limit_k_min -16
_diffrn_reflns_limit_l_max 13
_diffrn_reflns_limit_l_min -12
_diffrn_reflns_number 16460
_diffrn_reflns_theta_full 30.4405
_diffrn_reflns_theta_max 32.3341
_diffrn_reflns_theta_min 4.2230
_diffrn_source_current 40
_diffrn_source_type 'Spellman generator'
_diffrn_source_voltage 50
_exptl_absorpt_coefficient_mu 0.248
_exptl_absorpt_correction_T_max 1.00000
_exptl_absorpt_correction_T_min 0.89887
_exptl_absorpt_correction_type multi-scan
_exptl_absorpt_process_details
;
CrysAlisPro, Agilent Technologies,
Version 1.171.37.33 (release 27-03-2014 CrysAlis171 .NET)
(compiled Mar 27 2014,17:12:48)
Empirical absorption correction using spherical harmonics,
 implemented in SCALE3 ABSPACK scaling algorithm.
;
_exptl_crystal_colour colorless
_exptl_crystal_density_diffrn 1.395
_exptl_crystal_density_method 'not measured'
_exptl_crystal_description needle
_exptl_crystal_F_000 1164
_exptl_crystal_size_max 0.32
_exptl_crystal_size_mid 0.17
_exptl_crystal_size_min 0.08
_refine_diff_density_max 0.355
_refine_diff_density_min -0.291
_refine_diff_density_rms 0.049
_refine_ls_extinction_method none
_refine_ls_goodness_of_fit_ref 1.015
_refine_ls_hydrogen_treatment mixed
_refine_ls_matrix_type full
_refine_ls_number_parameters 347
_refine_ls_number_reflns 5376
_refine_ls_number_restraints 0
_refine_ls_restrained_S_all 1.015
_refine_ls_R_factor_all 0.0690
_refine_ls_R_factor_gt 0.0448
_refine_ls_shift/su_max 0.001
_refine_ls_shift/su_mean 0.000
_refine_ls_structure_factor_coef Fsqd
_refine_ls_weighting_details 'calc w=1/[\s^2^(Fo^2^)+(0.0383P)^2^+0.7909P] where P=(Fo^2^+2Fc^2^)/3'
_refine_ls_weighting_scheme calc
_refine_ls_wR_factor_gt 0.0916
_refine_ls_wR_factor_ref 0.1014
_reflns_number_gt 4021
_reflns_number_total 5376
_reflns_threshold_expression >2\s(I)
_cod_data_source_file ic6b00602_si_002.cif
_cod_data_source_block 5
_cod_database_code 4347787

loop_
_symmetry_equiv_pos_as_xyz
'x, y, z'
'-x, y+1/2, -z+1/2'
'-x, -y, -z'
'x, -y-1/2, z-1/2'

loop_
_atom_site_label
_atom_site_type_symbol
_atom_site_fract_x
_atom_site_fract_y
_atom_site_fract_z
_atom_site_U_iso_or_equiv
_atom_site_adp_type
_atom_site_occupancy
_atom_site_symmetry_multiplicity
_atom_site_calc_flag
_atom_site_refinement_flags
C5 C 0.37415(9) 0.0578(2) 0.2704(3) 0.0346(5) Uani 1 1 d .
H5A H 0.38080(14) -0.0207(14) 0.2655(3) 0.042 Uiso 1 1 calc R
H5B H 0.36668(15) 0.0842(5) 0.1721(17) 0.042 Uiso 1 1 calc R
C6 C 0.44686(8) 0.18224(18) 0.2416(2) 0.0249(5) Uani 1 1 d .
C9 C 0.29878(9) -0.06582(19) 0.8360(2) 0.0311(5) Uani 1 1 d .
H9B H 0.3122(2) -0.1006(6) 0.9270(15) 0.037 Uiso 1 1 calc R
H9A H 0.2863(2) 0.0089(12) 0.8602(5) 0.037 Uiso 1 1 calc R
C10 C 0.22536(8) -0.18588(18) 0.8658(2) 0.0255(5) Uani 1 1 d .
C1 C 1.03639(9) 0.0691(2) 0.2870(3) 0.0345(5) Uani 1 1 d .
H1A H 1.0254(2) 0.1036(6) 0.3817(16) 0.041 Uiso 1 1 calc R
H1B H 1.04719(19) -0.0094(13) 0.3077(5) 0.041 Uiso 1 1 calc R
C2 C 1.11113(8) 0.18603(19) 0.3218(2) 0.0281(5) Uani 1 1 d .
C8 C 0.31153(11) 0.2425(2) 0.4161(3) 0.0517(7) Uani 1 1 d .
H8C H 0.2825 0.2602 0.4823 0.077 Uiso 1 1 calc R
H8B H 0.3051 0.2766 0.3157 0.077 Uiso 1 1 calc R
H8A H 0.3437 0.2739 0.4608 0.077 Uiso 1 1 calc R
C7 C 0.25942(11) 0.0187(3) 0.3111(3) 0.0574(8) Uani 1 1 d .
H7C H 0.2662 -0.0628 0.2929 0.086 Uiso 1 1 calc R
H7A H 0.2507 0.0566 0.2144 0.086 Uiso 1 1 calc R
H7B H 0.2304 0.0266 0.3804 0.086 Uiso 1 1 calc R
C11 C 0.36065(11) -0.1984(2) 0.6093(4) 0.0626(9) Uani 1 1 d .
H11A H 0.3283 -0.2246 0.5601 0.094 Uiso 1 1 calc R
H11C H 0.3708 -0.2521 0.6904 0.094 Uiso 1 1 calc R
H11B H 0.3880 -0.1951 0.5339 0.094 Uiso 1 1 calc R
C12 C 0.41118(10) -0.0003(3) 0.7799(3) 0.0528(7) Uani 1 1 d .
H12B H 0.4374 0.0103 0.7021 0.079 Uiso 1 1 calc R
H12C H 0.4240 -0.0551 0.8563 0.079 Uiso 1 1 calc R
H12A H 0.4041 0.0733 0.8288 0.079 Uiso 1 1 calc R
C4 C 0.97034(14) 0.2201(4) 0.0892(5) 0.1077(16) Uani 1 1 d .
H4B H 1.0028 0.2547 0.0563 0.162 Uiso 1 1 calc R
H4C H 0.9573 0.2626 0.1766 0.162 Uiso 1 1 calc R
H4A H 0.9446 0.2230 0.0056 0.162 Uiso 1 1 calc R
C3 C 0.92453(11) 0.0050(3) 0.2274(4) 0.0665(9) Uani 1 1 d .
H3B H 0.8962 0.0022 0.1512 0.100 Uiso 1 1 calc R
H3A H 0.9137 0.0506 0.3148 0.100 Uiso 1 1 calc R
H3C H 0.9330 -0.0730 0.2611 0.100 Uiso 1 1 calc R
N5 N 0.18855(7) -0.24450(19) 0.7789(2) 0.0352(5) Uani 1 1 d .
N6 N 0.15556(7) -0.3259(2) 0.8350(2) 0.0430(5) Uani 1 1 d .
N3 N 0.48502(7) 0.23545(17) 0.3310(2) 0.0299(4) Uani 1 1 d .
N4 N 0.51676(7) 0.32076(18) 0.2770(2) 0.0336(5) Uani 1 1 d .
N1 N 1.14911(7) 0.23944(19) 0.2377(2) 0.0354(5) Uani 1 1 d .
N2 N 1.18275(7) 0.32155(19) 0.2940(2) 0.0392(5) Uani 1 1 d .
O6A O 0.3319(4) 0.0430(16) 0.5683(9) 0.034(2) Uani 0.74(7) 1 d P
O11 O 0.25693(6) -0.13553(14) 0.77021(15) 0.0337(4) Uani 1 1 d .
O12 O 0.22833(6) -0.18168(15) 1.00097(16) 0.0429(4) Uani 1 1 d .
O13 O 0.13205(8) -0.3803(2) 0.7380(2) 0.0736(7) Uani 1 1 d .
O14 O 0.15193(7) -0.33705(17) 0.97123(19) 0.0550(5) Uani 1 1 d .
O7 O 0.41955(6) 0.11833(14) 0.33449(15) 0.0340(4) Uani 1 1 d .
O8 O 0.44018(6) 0.19320(14) 0.10774(15) 0.0347(4) Uani 1 1 d .
O9 O 0.52572(7) 0.32380(17) 0.14212(17) 0.0508(5) Uani 1 1 d .
O10 O 0.53471(7) 0.38515(17) 0.37350(19) 0.0494(5) Uani 1 1 d .
O1 O 1.00022(19) -0.0352(3) 0.0245(5) 0.0488(12) Uani 0.50 1 d P
O2 O 1.07943(6) 0.13457(14) 0.22405(16) 0.0357(4) Uani 1 1 d .
O3 O 1.10796(6) 0.18607(16) 0.45657(17) 0.0444(5) Uani 1 1 d .
O5 O 1.18561(7) 0.33748(17) 0.43051(18) 0.0488(5) Uani 1 1 d .
O4 O 1.20789(7) 0.37031(19) 0.1986(2) 0.0631(6) Uani 1 1 d .
O6B O 0.3273(6) -0.003(7) 0.539(5) 0.050(9) Uani 0.26(7) 1 d P
Si3 Si 0.35104(2) -0.05581(5) 0.69039(7) 0.02914(16) Uani 1 1 d .
Si2 Si 0.31777(2) 0.08591(5) 0.39677(7) 0.02886(16) Uani 1 1 d .
Si1 Si 0.98194(3) 0.07093(7) 0.14358(7) 0.0408(2) Uani 1 1 d .
H2 H 0.4814(9) 0.244(2) 0.426(3) 0.038(7) Uiso 1 1 d .
H1 H 1.1452(9) 0.243(2) 0.147(3) 0.032(7) Uiso 1 1 d .
H3 H 0.1928(9) -0.250(2) 0.690(3) 0.042(8) Uiso 1 1 d .

loop_
_atom_site_aniso_label
_atom_site_aniso_U_11
_atom_site_aniso_U_22
_atom_site_aniso_U_33
_atom_site_aniso_U_23
_atom_site_aniso_U_13
_atom_site_aniso_U_12
C5 0.0381(13) 0.0352(14) 0.0308(12) -0.0028(10) 0.0059(10) -0.0101(10)
C6 0.0223(10) 0.0302(12) 0.0224(11) -0.0013(9) 0.0060(8) 0.0050(9)
C9 0.0418(14) 0.0263(13) 0.0254(11) 0.0031(9) 0.0020(10) -0.0084(10)
C10 0.0263(11) 0.0278(12) 0.0227(11) 0.0030(9) 0.0055(9) 0.0044(9)
C1 0.0364(13) 0.0336(14) 0.0336(12) -0.0001(10) 0.0027(10) -0.0072(10)
C2 0.0245(11) 0.0354(13) 0.0241(11) 0.0000(10) -0.0050(9) 0.0055(9)
C8 0.0506(17) 0.0456(17) 0.0585(17) -0.0111(14) -0.0035(14) 0.0111(13)
C7 0.0438(16) 0.061(2) 0.0676(19) -0.0124(16) 0.0050(14) -0.0135(14)
C11 0.0482(17) 0.056(2) 0.084(2) -0.0293(17) 0.0180(16) -0.0024(14)
C12 0.0434(16) 0.0593(19) 0.0558(16) -0.0068(14) 0.0044(13) -0.0115(13)
C4 0.058(2) 0.124(4) 0.140(4) 0.093(3) -0.019(2) -0.003(2)
C3 0.0462(17) 0.076(2) 0.077(2) 0.0013(18) -0.0002(15) -0.0171(16)
N5 0.0344(11) 0.0518(13) 0.0197(10) -0.0033(9) 0.0075(8) -0.0100(9)
N6 0.0274(11) 0.0617(15) 0.0401(12) -0.0072(11) 0.0074(9) -0.0130(10)
N3 0.0289(10) 0.0457(12) 0.0154(9) -0.0006(8) 0.0041(7) -0.0054(9)
N4 0.0236(10) 0.0495(13) 0.0280(10) -0.0022(9) 0.0018(8) -0.0042(9)
N1 0.0303(10) 0.0564(14) 0.0191(10) 0.0011(9) -0.0043(8) -0.0064(9)
N2 0.0269(10) 0.0564(14) 0.0341(11) 0.0044(10) -0.0050(9) -0.0043(9)
O6A 0.041(2) 0.032(5) 0.0282(19) 0.010(2) 0.0078(14) 0.000(2)
O11 0.0392(9) 0.0414(10) 0.0208(7) 0.0032(7) 0.0058(7) -0.0119(7)
O12 0.0438(10) 0.0652(13) 0.0200(8) 0.0038(8) 0.0041(7) -0.0197(9)
O13 0.0583(13) 0.1099(19) 0.0529(12) -0.0235(12) 0.0059(10) -0.0475(13)
O14 0.0486(11) 0.0816(15) 0.0352(10) 0.0071(10) 0.0087(8) -0.0275(10)
O7 0.0339(9) 0.0459(10) 0.0226(7) 0.0024(7) 0.0070(7) -0.0104(7)
O8 0.0363(9) 0.0502(11) 0.0177(8) 0.0033(7) 0.0002(6) -0.0110(8)
O9 0.0461(10) 0.0824(14) 0.0243(9) -0.0014(9) 0.0107(8) -0.0266(10)
O10 0.0437(10) 0.0664(13) 0.0380(9) -0.0122(9) -0.0008(8) -0.0197(9)
O1 0.054(2) 0.061(4) 0.031(3) -0.023(2) -0.0027(19) -0.005(3)
O2 0.0343(9) 0.0503(11) 0.0225(7) -0.0022(7) -0.0042(6) -0.0091(8)
O3 0.0446(10) 0.0673(13) 0.0214(8) -0.0026(8) -0.0016(7) -0.0176(9)
O5 0.0406(10) 0.0721(14) 0.0333(9) -0.0079(9) -0.0055(8) -0.0155(9)
O4 0.0514(12) 0.0913(16) 0.0467(11) 0.0150(11) 0.0013(9) -0.0314(11)
O6B 0.053(6) 0.06(2) 0.041(9) 0.026(13) 0.005(5) -0.013(7)
Si3 0.0293(3) 0.0316(4) 0.0267(3) 0.0055(3) 0.0035(2) -0.0002(3)
Si2 0.0282(3) 0.0328(4) 0.0257(3) 0.0054(3) 0.0040(2) 0.0006(3)
Si1 0.0290(4) 0.0637(5) 0.0295(3) -0.0139(3) 0.0010(3) -0.0035(3)

loop_
_atom_type_symbol
_atom_type_description
_atom_type_scat_dispersion_real
_atom_type_scat_dispersion_imag
_atom_type_scat_source
C C 0.0033 0.0016 'International Tables Vol C Tables 4.2.6.8 and 6.1.1.4'
N N 0.0061 0.0033 'International Tables Vol C Tables 4.2.6.8 and 6.1.1.4'
O O 0.0106 0.0060 'International Tables Vol C Tables 4.2.6.8 and 6.1.1.4'
Si Si 0.0817 0.0704 'International Tables Vol C Tables 4.2.6.8 and 6.1.1.4'
H H 0.0000 0.0000 'International Tables Vol C Tables 4.2.6.8 and 6.1.1.4'

loop_
_geom_angle_atom_site_label_1
_geom_angle_atom_site_label_2
_geom_angle_atom_site_label_3
_geom_angle
_geom_angle_site_symmetry_1
_geom_angle_site_symmetry_3
O7 C5 Si2 108.04(14) . .
O7 C5 H5A 110.1 . .
Si2 C5 H5A 110.1 . .
O7 C5 H5B 110.1 . .
Si2 C5 H5B 110.1 . .
H5A C5 H5B 108.4 . .
O8 C6 O7 127.1(2) . .
O8 C6 N3 126.50(19) . .
O7 C6 N3 106.36(17) . .
O11 C9 Si3 107.39(13) . .
O11 C9 H9B 110.2 . .
Si3 C9 H9B 110.2 . .
O11 C9 H9A 110.2 . .
Si3 C9 H9A 110.2 . .
H9B C9 H9A 108.5 . .
O12 C10 O11 126.2(2) . .
O12 C10 N5 126.8(2) . .
O11 C10 N5 107.01(17) . .
O2 C1 Si1 107.65(14) . .
O2 C1 H1A 110.2 . .
Si1 C1 H1A 110.2 . .
O2 C1 H1B 110.2 . .
Si1 C1 H1B 110.2 . .
H1A C1 H1B 108.5 . .
O3 C2 O2 126.5(2) . .
O3 C2 N1 126.5(2) . .
O2 C2 N1 106.96(17) . .
Si2 C8 H8C 109.5 . .
Si2 C8 H8B 109.5 . .
H8C C8 H8B 109.5 . .
Si2 C8 H8A 109.5 . .
H8C C8 H8A 109.5 . .
H8B C8 H8A 109.5 . .
Si2 C7 H7C 109.5 . .
Si2 C7 H7A 109.5 . .
H7C C7 H7A 109.5 . .
Si2 C7 H7B 109.5 . .
H7C C7 H7B 109.5 . .
H7A C7 H7B 109.5 . .
Si3 C11 H11A 109.5 . .
Si3 C11 H11C 109.5 . .
H11A C11 H11C 109.5 . .
Si3 C11 H11B 109.5 . .
H11A C11 H11B 109.5 . .
H11C C11 H11B 109.5 . .
Si3 C12 H12B 109.5 . .
Si3 C12 H12C 109.5 . .
H12B C12 H12C 109.5 . .
Si3 C12 H12A 109.5 . .
H12B C12 H12A 109.5 . .
H12C C12 H12A 109.5 . .
Si1 C4 H4B 109.5 . .
Si1 C4 H4C 109.5 . .
H4B C4 H4C 109.5 . .
Si1 C4 H4A 109.5 . .
H4B C4 H4A 109.5 . .
H4C C4 H4A 109.5 . .
Si1 C3 H3B 109.5 . .
Si1 C3 H3A 109.5 . .
H3B C3 H3A 109.5 . .
Si1 C3 H3C 109.5 . .
H3B C3 H3C 109.5 . .
H3A C3 H3C 109.5 . .
N6 N5 C10 124.41(19) . .
N6 N5 H3 113.5(19) . .
C10 N5 H3 118.4(18) . .
O14 N6 O13 126.2(2) . .
O14 N6 N5 119.4(2) . .
O13 N6 N5 114.4(2) . .
N4 N3 C6 122.96(17) . .
N4 N3 H2 109.7(17) . .
C6 N3 H2 121.0(16) . .
O9 N4 O10 125.9(2) . .
O9 N4 N3 119.01(19) . .
O10 N4 N3 115.10(17) . .
N2 N1 C2 124.55(19) . .
N2 N1 H1 113.0(17) . .
C2 N1 H1 118.3(17) . .
O4 N2 O5 126.1(2) . .
O4 N2 N1 114.83(19) . .
O5 N2 N1 119.0(2) . .
O6B O6A Si2 80.9(19) . .
O6B O6A Si3 73(2) . .
Si2 O6A Si3 151.8(12) . .
C10 O11 C9 117.12(16) . .
C6 O7 C5 117.69(16) . .
O1 O1 Si1 78.6(5) 3_755 3_755
O1 O1 Si1 69.0(5) 3_755 .
Si1 O1 Si1 147.6(2) 3_755 .
C2 O2 C1 117.05(16) . .
O6A O6B Si3 85(4) . .
O6A O6B Si2 78(3) . .
Si3 O6B Si2 160(5) . .
O6B Si3 O6A 22(3) . .
O6B Si3 C11 94(3) . .
O6A Si3 C11 115.1(6) . .
O6B Si3 C12 122(2) . .
O6A Si3 C12 105.7(7) . .
C11 Si3 C12 111.49(14) . .
O6B Si3 C9 109.1(10) . .
O6A Si3 C9 106.19(19) . .
C11 Si3 C9 108.30(12) . .
C12 Si3 C9 109.86(11) . .
O6A Si2 O6B 22(2) . .
O6A Si2 C8 103.8(7) . .
O6B Si2 C8 125(3) . .
O6A Si2 C7 114.4(7) . .
O6B Si2 C7 99(2) . .
C8 Si2 C7 112.80(13) . .
O6A Si2 C5 109.58(19) . .
O6B Si2 C5 103.6(16) . .
C8 Si2 C5 107.34(12) . .
C7 Si2 C5 108.62(12) . .
O1 Si1 O1 32.4(2) 3_755 .
O1 Si1 C4 93.16(19) 3_755 .
O1 Si1 C4 125.45(19) . .
O1 Si1 C3 120.55(19) 3_755 .
O1 Si1 C3 100.36(19) . .
C4 Si1 C3 112.01(16) . .
O1 Si1 C1 113.02(19) 3_755 .
O1 Si1 C1 101.18(18) . .
C4 Si1 C1 107.70(15) . .
C3 Si1 C1 108.94(13) . .

loop_
_geom_bond_atom_site_label_1
_geom_bond_atom_site_label_2
_geom_bond_distance
_geom_bond_site_symmetry_2
C5 O7 1.469(3) .
C5 Si2 1.878(2) .
C5 H5A 0.9333 .
C5 H5B 0.9333 .
C6 O8 1.193(2) .
C6 O7 1.321(2) .
C6 N3 1.393(3) .
C9 O11 1.460(3) .
C9 Si3 1.883(2) .
C9 H9B 0.9551 .
C9 H9A 0.9551 .
C10 O12 1.190(2) .
C10 O11 1.321(2) .
C10 N5 1.386(3) .
C1 O2 1.466(3) .
C1 Si1 1.867(2) .
C1 H1A 0.9729 .
C1 H1B 0.9729 .
C2 O3 1.190(2) .
C2 O2 1.318(2) .
C2 N1 1.388(3) .
C8 Si2 1.841(3) .
C8 H8C 0.9800 .
C8 H8B 0.9800 .
C8 H8A 0.9800 .
C7 Si2 1.843(3) .
C7 H7C 0.9800 .
C7 H7A 0.9800 .
C7 H7B 0.9800 .
C11 Si3 1.829(3) .
C11 H11A 0.9800 .
C11 H11C 0.9800 .
C11 H11B 0.9800 .
C12 Si3 1.841(3) .
C12 H12B 0.9800 .
C12 H12C 0.9800 .
C12 H12A 0.9800 .
C4 Si1 1.827(4) .
C4 H4B 0.9800 .
C4 H4C 0.9800 .
C4 H4A 0.9800 .
C3 Si1 1.837(3) .
C3 H3B 0.9800 .
C3 H3A 0.9800 .
C3 H3C 0.9800 .
N5 N6 1.374(3) .
N5 H3 0.80(2) .
N6 O14 1.211(2) .
N6 O13 1.214(2) .
N3 N4 1.379(3) .
N3 H2 0.85(2) .
N4 O9 1.214(2) .
N4 O10 1.217(2) .
N1 N2 1.377(3) .
N1 H1 0.81(2) .
N2 O4 1.213(2) .
N2 O5 1.216(2) .
O6A O6B 0.61(7) .
O6A Si2 1.624(6) .
O6A Si3 1.643(8) .
O1 O1 0.927(7) 3_755
O1 Si1 1.613(4) 3_755
O1 Si1 1.694(4) .
O6B Si3 1.577(18) .
O6B Si2 1.64(2) .
Si1 O1 1.613(4) 3_755

loop_
_geom_torsion_atom_site_label_1
_geom_torsion_atom_site_label_2
_geom_torsion_atom_site_label_3
_geom_torsion_atom_site_label_4
_geom_torsion
_geom_torsion_site_symmetry_1
_geom_torsion_site_symmetry_4
O12 C10 N5 N6 -13.6(4) . .
O11 C10 N5 N6 166.1(2) . .
C10 N5 N6 O14 11.7(4) . .
C10 N5 N6 O13 -168.8(2) . .
O8 C6 N3 N4 8.4(3) . .
O7 C6 N3 N4 -171.12(19) . .
C6 N3 N4 O9 -26.7(3) . .
C6 N3 N4 O10 155.5(2) . .
O3 C2 N1 N2 -14.9(4) . .
O2 C2 N1 N2 165.5(2) . .
C2 N1 N2 O4 -169.5(2) . .
C2 N1 N2 O5 11.8(3) . .
O12 C10 O11 C9 -1.5(3) . .
N5 C10 O11 C9 178.73(18) . .
Si3 C9 O11 C10 157.47(15) . .
O8 C6 O7 C5 -3.4(3) . .
N3 C6 O7 C5 176.14(17) . .
Si2 C5 O7 C6 -131.14(16) . .
O3 C2 O2 C1 -1.1(3) . .
N1 C2 O2 C1 178.46(18) . .
Si1 C1 O2 C2 151.27(16) . .
Si2 O6A O6B Si3 169.1(8) . .
Si3 O6A O6B Si2 -169.1(8) . .
Si2 O6B Si3 O6A 32(10) . .
O6A O6B Si3 C11 -163(3) . .
Si2 O6B Si3 C11 -131(12) . .
O6A O6B Si3 C12 -44(4) . .
Si2 O6B Si3 C12 -12(14) . .
O6A O6B Si3 C9 86(2) . .
Si2 O6B Si3 C9 118(11) . .
Si2 O6A Si3 O6B -23.2(14) . .
O6B O6A Si3 C11 19(3) . .
Si2 O6A Si3 C11 -5(2) . .
O6B O6A Si3 C12 142(3) . .
Si2 O6A Si3 C12 119.0(19) . .
O6B O6A Si3 C9 -101(3) . .
Si2 O6A Si3 C9 -124.3(17) . .
O11 C9 Si3 O6B 57(3) . .
O11 C9 Si3 O6A 79.9(8) . .
O11 C9 Si3 C11 -44.22(19) . .
O11 C9 Si3 C12 -166.20(15) . .
Si3 O6A Si2 O6B 22.4(13) . .
O6B O6A Si2 C8 168(3) . .
Si3 O6A Si2 C8 -169.3(18) . .
O6B O6A Si2 C7 45(3) . .
Si3 O6A Si2 C7 67.4(17) . .
O6B O6A Si2 C5 -77(3) . .
Si3 O6A Si2 C5 -55(2) . .
Si3 O6B Si2 O6A -33(10) . .
O6A O6B Si2 C8 -14(3) . .
Si3 O6B Si2 C8 -47(12) . .
O6A O6B Si2 C7 -139(2) . .
Si3 O6B Si2 C7 -172(12) . .
O6A O6B Si2 C5 109(3) . .
Si3 O6B Si2 C5 76(13) . .
O7 C5 Si2 O6A -58.1(8) . .
O7 C5 Si2 O6B -80(3) . .
O7 C5 Si2 C8 53.97(18) . .
O7 C5 Si2 C7 176.22(16) . .
Si1 O1 Si1 O1 0.0 3_755 3_755
O1 O1 Si1 C4 5.8(7) 3_755 .
Si1 O1 Si1 C4 5.8(7) 3_755 .
O1 O1 Si1 C3 132.5(6) 3_755 .
Si1 O1 Si1 C3 132.5(6) 3_755 .
O1 O1 Si1 C1 -115.6(6) 3_755 .
Si1 O1 Si1 C1 -115.6(6) 3_755 .
O2 C1 Si1 O1 50.0(2) . 3_755
O2 C1 Si1 O1 81.7(2) . .
O2 C1 Si1 C4 -51.4(2) . .
O2 C1 Si1 C3 -173.12(17) . .
